data_4038544
loop_
_publ_author_name
'Tomanik, Martin'
'Economou, Christos'
'Frischling, Madeline C.'
'Xue, Mengzhao'
'Marks, Victoria A.'
'Mercado, Brandon Q.'
'Herzon, Seth B.'

_publ_section_title
;
 Development of a Convergent Enantioselective Synthetic Route to
 (-)-Myrocin G.
;
_journal_issue 14
_journal_name_full 'The Journal of organic chemistry'
_journal_page_first 8952
_journal_page_last 8989
_journal_paper_doi 10.1021/acs.joc.0c00891
_journal_volume 85
_journal_year 2020
_chemical_formula_moiety 'C14 H23 I O3 Si'
_chemical_formula_sum 'C14 H23 I O3 Si'
_chemical_formula_weight 394.31
_space_group_crystal_system monoclinic
_space_group_IT_number 14
_space_group_name_Hall '-P 2ybc'
_space_group_name_H-M_alt 'P 1 21/c 1'
_atom_sites_solution_hydrogens geom
_atom_sites_solution_primary SHELXT
_atom_sites_solution_secondary difmap
_audit_creation_method SHELXL-2014/7
_cell_angle_alpha 90
_cell_angle_beta 92.562(6)
_cell_angle_gamma 90
_cell_formula_units_Z 4
_cell_length_a 21.9715(15)
_cell_length_b 6.3739(4)
_cell_length_c 12.0779(7)
_cell_measurement_reflns_used 8736
_cell_measurement_temperature 93(2)
_cell_measurement_theta_max 27.4460
_cell_measurement_theta_min 3.2820
_cell_volume 1689.75(18)
_computing_cell_refinement 'CrysAlisPro 1.171.39.28e (Rigaku OD, 2015)'
_computing_data_collection 'CrysAlisPro 1.171.39.28e (Rigaku OD, 2015)'
_computing_data_reduction 'CrysAlisPro 1.171.39.28e (Rigaku OD, 2015)'
_computing_molecular_graphics
; 
Dolomanov, O.V.; Bourhis, L.J.; Gildea, R.J.; Howard, J.A.K.; Puschmann, H., 
OLEX2: A complete structure solution, refinement and analysis program 
(2009). J. Appl. Cryst., 42, 339-341. 
;
_computing_publication_material 'CIFTAB-2014/2 (Sheldrick, 2014)'
_computing_structure_refinement 'SHELXL-2014/7 (Sheldrick, 2014)'
_computing_structure_solution 'SHELXT-2014/5 (Sheldrick, 2014)'
_diffrn_ambient_temperature 93(2)
_diffrn_detector_area_resol_mean 5.8
_diffrn_measured_fraction_theta_full 0.997
_diffrn_measured_fraction_theta_max 0.996
_diffrn_measurement_device_type 'Dectris Pilatus 3R'
_diffrn_measurement_method \w
_diffrn_radiation_type MoK\a
_diffrn_radiation_wavelength 0.71073
_diffrn_reflns_av_R_equivalents 0.0502
_diffrn_reflns_av_unetI/netI 0.0363
_diffrn_reflns_Laue_measured_fraction_full 0.997
_diffrn_reflns_Laue_measured_fraction_max 0.996
_diffrn_reflns_limit_h_max 28
_diffrn_reflns_limit_h_min -28
_diffrn_reflns_limit_k_max 6
_diffrn_reflns_limit_k_min -8
_diffrn_reflns_limit_l_max 15
_diffrn_reflns_limit_l_min -15
_diffrn_reflns_number 19769
_diffrn_reflns_point_group_measured_fraction_full 0.997
_diffrn_reflns_point_group_measured_fraction_max 0.996
_diffrn_reflns_theta_full 25.242
_diffrn_reflns_theta_max 27.483
_diffrn_reflns_theta_min 3.328
_diffrn_source 'microfocus rotating anode'
_exptl_absorpt_coefficient_mu 1.968
_exptl_absorpt_correction_T_max 1.00000
_exptl_absorpt_correction_T_min 0.30279
_exptl_absorpt_correction_type multi-scan
_exptl_absorpt_process_details
; 
CrysAlisPro 1.171.39.28e (Rigaku Oxford Diffraction, 2015) 
Empirical absorption correction using spherical harmonics, 
 implemented in SCALE3 ABSPACK scaling algorithm. 
;
_exptl_crystal_colour Colorless
_exptl_crystal_density_diffrn 1.550
_exptl_crystal_description Plate
_exptl_crystal_F_000 792
_exptl_crystal_size_max 0.200
_exptl_crystal_size_mid 0.150
_exptl_crystal_size_min 0.010
_refine_diff_density_max 1.647
_refine_diff_density_min -1.213
_refine_diff_density_rms 0.135
_refine_ls_extinction_method none
_refine_ls_goodness_of_fit_ref 1.077
_refine_ls_hydrogen_treatment constr
_refine_ls_matrix_type full
_refine_ls_number_parameters 176
_refine_ls_number_reflns 3860
_refine_ls_number_restraints 0
_refine_ls_restrained_S_all 1.077
_refine_ls_R_factor_all 0.0402
_refine_ls_R_factor_gt 0.0356
_refine_ls_shift/su_max 0.001
_refine_ls_shift/su_mean 0.000
_refine_ls_structure_factor_coef Fsqd
_refine_ls_weighting_details 'w=1/[\s^2^(Fo^2^)+(0.0353P)^2^+5.8508P] where P=(Fo^2^+2Fc^2^)/3'
_refine_ls_weighting_scheme calc
_refine_ls_wR_factor_gt 0.0865
_refine_ls_wR_factor_ref 0.0883
_reflns_Friedel_coverage 0.000
_reflns_number_gt 3463
_reflns_number_total 3860
_reflns_threshold_expression 'I > 2\s(I)'
_cod_data_source_file jo0c00891_si_001.cif
_cod_data_source_block 007c-17050
_cod_depositor_comments 'Adding full bibliography for 4038544--4038549.cif.'
_cod_original_sg_symbol_H-M 'P 21/c'
_cod_database_code 4038544
_shelx_shelxl_version_number 2014/7
_shelx_space_group_comment
; 
The symmetry employed for this shelxl refinement is uniquely defined 
by the following loop, which should always be used as a source of 
symmetry information in preference to the above space-group names. 
They are only intended as comments. 
;
_shelx_estimated_absorpt_t_min 0.694
_shelx_estimated_absorpt_t_max 0.981

loop_
_space_group_symop_operation_xyz
'x, y, z'
'-x, y+1/2, -z+1/2'
'-x, -y, -z'
'x, -y-1/2, z-1/2'

loop_
_atom_site_label
_atom_site_type_symbol
_atom_site_fract_x
_atom_site_fract_y
_atom_site_fract_z
_atom_site_U_iso_or_equiv
_atom_site_adp_type
_atom_site_occupancy
_atom_site_site_symmetry_order
_atom_site_calc_flag
_atom_site_refinement_flags_posn
_atom_site_refinement_flags_adp
_atom_site_refinement_flags_occupancy
_atom_site_disorder_assembly
_atom_site_disorder_group
I1 I 0.46051(2) 0.44710(3) 0.67534(2) 0.01543(9) Uani 1 1 d . . . . .
Si1 Si 0.10450(4) 0.66184(16) 0.36505(8) 0.0154(2) Uani 1 1 d . . . . .
O1 O 0.32664(12) 0.2961(4) 0.72242(19) 0.0185(5) Uani 1 1 d . . . . .
O2 O 0.19296(12) 0.0030(5) 0.6185(2) 0.0249(6) Uani 1 1 d . . . . .
O3 O 0.23188(11) 0.2707(4) 0.5240(2) 0.0169(5) Uani 1 1 d . . . . .
C1 C 0.34097(15) 0.2080(5) 0.6384(3) 0.0121(6) Uani 1 1 d . . . . .
C2 C 0.39550(15) 0.2705(5) 0.5773(3) 0.0122(6) Uani 1 1 d . . . . .
C3 C 0.38528(16) 0.3330(5) 0.4560(3) 0.0137(7) Uani 1 1 d . . . . .
H3A H 0.3435 0.3212 0.4225 0.016 Uiso 1 1 calc R U . . .
H3B H 0.4093 0.4519 0.4283 0.016 Uiso 1 1 calc R U . . .
C4 C 0.41831(16) 0.1353(5) 0.4852(3) 0.0138(6) Uani 1 1 d . . . . .
H4 H 0.4633 0.1387 0.4763 0.017 Uiso 1 1 calc R U . . .
C5 C 0.38811(17) -0.0776(5) 0.4666(3) 0.0163(7) Uani 1 1 d . . . . .
H5A H 0.3962 -0.1281 0.3912 0.020 Uiso 1 1 calc R U . . .
H5B H 0.4061 -0.1797 0.5205 0.020 Uiso 1 1 calc R U . . .
C6 C 0.31961(17) -0.0667(5) 0.4798(3) 0.0161(7) Uani 1 1 d . . . . .
H6A H 0.3021 -0.2090 0.4698 0.019 Uiso 1 1 calc R U . . .
H6B H 0.3012 0.0243 0.4208 0.019 Uiso 1 1 calc R U . . .
C7 C 0.30229(16) 0.0201(5) 0.5947(3) 0.0137(7) Uani 1 1 d . . . . .
C8 C 0.23583(16) 0.0936(5) 0.5835(3) 0.0142(7) Uani 1 1 d . . . . .
C9 C 0.17046(15) 0.3521(6) 0.4981(3) 0.0153(7) Uani 1 1 d . . . . .
H9A H 0.1510 0.3949 0.5670 0.018 Uiso 1 1 calc R U . . .
H9B H 0.1449 0.2429 0.4608 0.018 Uiso 1 1 calc R U . . .
C10 C 0.17700(17) 0.5381(6) 0.4229(3) 0.0206(8) Uani 1 1 d . . . . .
H10A H 0.2013 0.4940 0.3599 0.025 Uiso 1 1 calc R U . . .
H10B H 0.2007 0.6471 0.4642 0.025 Uiso 1 1 calc R U . . .
C11 C 0.30900(17) -0.1516(6) 0.6839(3) 0.0195(7) Uani 1 1 d . . . . .
H11A H 0.3517 -0.1951 0.6921 0.029 Uiso 1 1 calc R U . . .
H11B H 0.2837 -0.2725 0.6618 0.029 Uiso 1 1 calc R U . . .
H11C H 0.2958 -0.0965 0.7547 0.029 Uiso 1 1 calc R U . . .
C12 C 0.06009(18) 0.4644(6) 0.2804(3) 0.0212(8) Uani 1 1 d . . . . .
H12A H 0.0855 0.4088 0.2226 0.032 Uiso 1 1 calc R U . . .
H12B H 0.0238 0.5315 0.2460 0.032 Uiso 1 1 calc R U . . .
H12C H 0.0476 0.3495 0.3283 0.032 Uiso 1 1 calc R U . . .
C13 C 0.05775(19) 0.7582(7) 0.4797(3) 0.0255(8) Uani 1 1 d . . . . .
H13A H 0.0475 0.6403 0.5274 0.038 Uiso 1 1 calc R U . . .
H13B H 0.0202 0.8222 0.4485 0.038 Uiso 1 1 calc R U . . .
H13C H 0.0810 0.8628 0.5234 0.038 Uiso 1 1 calc R U . . .
C14 C 0.12862(18) 0.8827(6) 0.2756(3) 0.0221(8) Uani 1 1 d . . . . .
H14A H 0.1552 0.9778 0.3193 0.033 Uiso 1 1 calc R U . . .
H14B H 0.0926 0.9593 0.2471 0.033 Uiso 1 1 calc R U . . .
H14C H 0.1507 0.8268 0.2134 0.033 Uiso 1 1 calc R U . . .

loop_
_atom_site_aniso_label
_atom_site_aniso_U_11
_atom_site_aniso_U_22
_atom_site_aniso_U_33
_atom_site_aniso_U_23
_atom_site_aniso_U_13
_atom_site_aniso_U_12
I1 0.01473(13) 0.01780(13) 0.01347(13) -0.00075(8) -0.00269(8) -0.00080(8)
Si1 0.0134(5) 0.0161(5) 0.0164(4) 0.0006(4) -0.0011(4) 0.0024(4)
O1 0.0200(13) 0.0238(14) 0.0119(11) -0.0030(10) 0.0018(9) 0.0018(10)
O2 0.0165(14) 0.0251(14) 0.0335(16) 0.0107(12) 0.0051(11) -0.0018(11)
O3 0.0123(12) 0.0169(12) 0.0212(12) 0.0062(10) -0.0018(9) 0.0020(9)
C1 0.0134(16) 0.0115(15) 0.0113(15) 0.0045(12) -0.0034(12) 0.0040(12)
C2 0.0138(16) 0.0108(15) 0.0116(15) 0.0001(12) -0.0027(12) -0.0011(12)
C3 0.0179(18) 0.0130(15) 0.0102(15) 0.0007(13) 0.0002(12) -0.0022(13)
C4 0.0141(17) 0.0121(16) 0.0154(16) -0.0018(13) 0.0030(12) -0.0008(13)
C5 0.0191(18) 0.0101(15) 0.0201(17) -0.0017(13) 0.0054(14) 0.0000(13)
C6 0.0208(18) 0.0125(16) 0.0152(16) -0.0007(13) 0.0018(13) -0.0025(13)
C7 0.0145(17) 0.0130(16) 0.0137(16) 0.0032(13) 0.0003(12) 0.0009(12)
C8 0.0179(17) 0.0119(15) 0.0127(15) -0.0015(12) 0.0008(13) 0.0005(13)
C9 0.0096(16) 0.0169(17) 0.0191(16) -0.0018(14) -0.0021(12) 0.0025(13)
C10 0.0150(18) 0.0207(18) 0.0259(19) 0.0051(15) -0.0018(14) -0.0002(14)
C11 0.0216(19) 0.0163(17) 0.0209(17) 0.0071(14) 0.0036(14) 0.0026(14)
C12 0.0192(19) 0.0201(19) 0.0240(19) -0.0015(15) -0.0027(15) -0.0012(15)
C13 0.024(2) 0.031(2) 0.0211(19) -0.0029(16) 0.0014(15) 0.0056(17)
C14 0.027(2) 0.0157(17) 0.0239(19) 0.0014(15) 0.0016(15) 0.0028(15)

loop_
_atom_type_symbol
_atom_type_description
_atom_type_scat_dispersion_real
_atom_type_scat_dispersion_imag
_atom_type_scat_source
C C 0.0033 0.0016 'International Tables Vol C Tables 4.2.6.8 and 6.1.1.4'
H H 0.0000 0.0000 'International Tables Vol C Tables 4.2.6.8 and 6.1.1.4'
I I -0.4742 1.8119 'International Tables Vol C Tables 4.2.6.8 and 6.1.1.4'
O O 0.0106 0.0060 'International Tables Vol C Tables 4.2.6.8 and 6.1.1.4'
Si Si 0.0817 0.0704 'International Tables Vol C Tables 4.2.6.8 and 6.1.1.4'

loop_
_geom_angle_atom_site_label_1
_geom_angle_atom_site_label_2
_geom_angle_atom_site_label_3
_geom_angle
_geom_angle_site_symmetry_1
_geom_angle_site_symmetry_3
_geom_angle_publ_flag
C13 Si1 C14 111.20(19) . . ?
C13 Si1 C12 109.67(19) . . ?
C14 Si1 C12 110.26(18) . . ?
C13 Si1 C10 110.33(18) . . ?
C14 Si1 C10 105.85(18) . . ?
C12 Si1 C10 109.46(18) . . ?
C8 O3 C9 116.7(3) . . ?
O1 C1 C2 122.3(3) . . ?
O1 C1 C7 119.0(3) . . ?
C2 C1 C7 118.6(3) . . ?
C1 C2 C4 120.9(3) . . ?
C1 C2 C3 117.3(3) . . ?
C4 C2 C3 58.7(2) . . ?
C1 C2 I1 113.5(2) . . ?
C4 C2 I1 118.3(2) . . ?
C3 C2 I1 117.4(2) . . ?
C4 C3 C2 60.1(2) . . ?
C4 C3 H3A 117.8 . . ?
C2 C3 H3A 117.8 . . ?
C4 C3 H3B 117.8 . . ?
C2 C3 H3B 117.8 . . ?
H3A C3 H3B 114.9 . . ?
C3 C4 C2 61.2(2) . . ?
C3 C4 C5 121.0(3) . . ?
C2 C4 C5 117.4(3) . . ?
C3 C4 H4 115.5 . . ?
C2 C4 H4 115.5 . . ?
C5 C4 H4 115.5 . . ?
C6 C5 C4 111.7(3) . . ?
C6 C5 H5A 109.3 . . ?
C4 C5 H5A 109.3 . . ?
C6 C5 H5B 109.3 . . ?
C4 C5 H5B 109.3 . . ?
H5A C5 H5B 107.9 . . ?
C5 C6 C7 113.0(3) . . ?
C5 C6 H6A 109.0 . . ?
C7 C6 H6A 109.0 . . ?
C5 C6 H6B 109.0 . . ?
C7 C6 H6B 109.0 . . ?
H6A C6 H6B 107.8 . . ?
C8 C7 C11 109.9(3) . . ?
C8 C7 C1 107.4(3) . . ?
C11 C7 C1 106.1(3) . . ?
C8 C7 C6 107.5(3) . . ?
C11 C7 C6 110.6(3) . . ?
C1 C7 C6 115.3(3) . . ?
O2 C8 O3 124.3(3) . . ?
O2 C8 C7 125.6(3) . . ?
O3 C8 C7 110.1(3) . . ?
O3 C9 C10 107.2(3) . . ?
O3 C9 H9A 110.3 . . ?
C10 C9 H9A 110.3 . . ?
O3 C9 H9B 110.3 . . ?
C10 C9 H9B 110.3 . . ?
H9A C9 H9B 108.5 . . ?
C9 C10 Si1 116.9(3) . . ?
C9 C10 H10A 108.1 . . ?
Si1 C10 H10A 108.1 . . ?
C9 C10 H10B 108.1 . . ?
Si1 C10 H10B 108.1 . . ?
H10A C10 H10B 107.3 . . ?
C7 C11 H11A 109.5 . . ?
C7 C11 H11B 109.5 . . ?
H11A C11 H11B 109.5 . . ?
C7 C11 H11C 109.5 . . ?
H11A C11 H11C 109.5 . . ?
H11B C11 H11C 109.5 . . ?
Si1 C12 H12A 109.5 . . ?
Si1 C12 H12B 109.5 . . ?
H12A C12 H12B 109.5 . . ?
Si1 C12 H12C 109.5 . . ?
H12A C12 H12C 109.5 . . ?
H12B C12 H12C 109.5 . . ?
Si1 C13 H13A 109.5 . . ?
Si1 C13 H13B 109.5 . . ?
H13A C13 H13B 109.5 . . ?
Si1 C13 H13C 109.5 . . ?
H13A C13 H13C 109.5 . . ?
H13B C13 H13C 109.5 . . ?
Si1 C14 H14A 109.5 . . ?
Si1 C14 H14B 109.5 . . ?
H14A C14 H14B 109.5 . . ?
Si1 C14 H14C 109.5 . . ?
H14A C14 H14C 109.5 . . ?
H14B C14 H14C 109.5 . . ?

loop_
_geom_bond_atom_site_label_1
_geom_bond_atom_site_label_2
_geom_bond_distance
_geom_bond_site_symmetry_2
_geom_bond_publ_flag
I1 C2 2.135(3) . ?
Si1 C13 1.864(4) . ?
Si1 C14 1.866(4) . ?
Si1 C12 1.868(4) . ?
Si1 C10 1.884(4) . ?
O1 C1 1.213(4) . ?
O2 C8 1.198(4) . ?
O3 C8 1.339(4) . ?
O3 C9 1.466(4) . ?
C1 C2 1.489(5) . ?
C1 C7 1.548(5) . ?
C2 C4 1.510(5) . ?
C2 C3 1.526(4) . ?
C3 C4 1.489(5) . ?
C3 H3A 0.9900 . ?
C3 H3B 0.9900 . ?
C4 C5 1.523(5) . ?
C4 H4 1.0000 . ?
C5 C6 1.522(5) . ?
C5 H5A 0.9900 . ?
C5 H5B 0.9900 . ?
C6 C7 1.557(5) . ?
C6 H6A 0.9900 . ?
C6 H6B 0.9900 . ?
C7 C8 1.534(5) . ?
C7 C11 1.538(5) . ?
C9 C10 1.505(5) . ?
C9 H9A 0.9900 . ?
C9 H9B 0.9900 . ?
C10 H10A 0.9900 . ?
C10 H10B 0.9900 . ?
C11 H11A 0.9800 . ?
C11 H11B 0.9800 . ?
C11 H11C 0.9800 . ?
C12 H12A 0.9800 . ?
C12 H12B 0.9800 . ?
C12 H12C 0.9800 . ?
C13 H13A 0.9800 . ?
C13 H13B 0.9800 . ?
C13 H13C 0.9800 . ?
C14 H14A 0.9800 . ?
C14 H14B 0.9800 . ?
C14 H14C 0.9800 . ?

loop_
_geom_torsion_atom_site_label_1
_geom_torsion_atom_site_label_2
_geom_torsion_atom_site_label_3
_geom_torsion_atom_site_label_4
_geom_torsion
_geom_torsion_site_symmetry_1
_geom_torsion_site_symmetry_2
_geom_torsion_site_symmetry_3
_geom_torsion_site_symmetry_4
_geom_torsion_publ_flag
O1 C1 C2 C4 169.3(3) . . . . ?
C7 C1 C2 C4 -9.1(4) . . . . ?
O1 C1 C2 C3 -122.6(3) . . . . ?
C7 C1 C2 C3 59.1(4) . . . . ?
O1 C1 C2 I1 19.7(4) . . . . ?
C7 C1 C2 I1 -158.7(2) . . . . ?
C1 C2 C3 C4 -111.2(3) . . . . ?
I1 C2 C3 C4 108.0(3) . . . . ?
C2 C3 C4 C5 106.4(3) . . . . ?
C1 C2 C4 C3 105.2(3) . . . . ?
I1 C2 C4 C3 -106.6(3) . . . . ?
C1 C2 C4 C5 -6.9(5) . . . . ?
C3 C2 C4 C5 -112.1(3) . . . . ?
I1 C2 C4 C5 141.3(3) . . . . ?
C3 C4 C5 C6 -31.6(4) . . . . ?
C2 C4 C5 C6 39.6(4) . . . . ?
C4 C5 C6 C7 -56.6(4) . . . . ?
O1 C1 C7 C8 53.6(4) . . . . ?
C2 C1 C7 C8 -128.0(3) . . . . ?
O1 C1 C7 C11 -63.8(4) . . . . ?
C2 C1 C7 C11 114.6(3) . . . . ?
O1 C1 C7 C6 173.3(3) . . . . ?
C2 C1 C7 C6 -8.2(4) . . . . ?
C5 C6 C7 C8 160.9(3) . . . . ?
C5 C6 C7 C11 -79.2(4) . . . . ?
C5 C6 C7 C1 41.2(4) . . . . ?
C9 O3 C8 O2 -2.0(5) . . . . ?
C9 O3 C8 C7 175.2(3) . . . . ?
C11 C7 C8 O2 -15.8(5) . . . . ?
C1 C7 C8 O2 -130.8(4) . . . . ?
C6 C7 C8 O2 104.6(4) . . . . ?
C11 C7 C8 O3 167.1(3) . . . . ?
C1 C7 C8 O3 52.1(3) . . . . ?
C6 C7 C8 O3 -72.5(3) . . . . ?
C8 O3 C9 C10 -175.0(3) . . . . ?
O3 C9 C10 Si1 174.7(2) . . . . ?
C13 Si1 C10 C9 60.1(3) . . . . ?
C14 Si1 C10 C9 -179.5(3) . . . . ?
C12 Si1 C10 C9 -60.6(3) . . . . ?
